data_2017743
loop_
_publ_author_name
'Wiklund, Tove'
'McKenzie, Christine J.'
'Lennartson, Anders'

_publ_section_title
;
 Graphene-like nets of hydrogen-bonded water molecules in the dihydrate
 of 2-[(2-ammonioethyl)amino]acetate and the structure of its anhydrous
 hydroiodide salt
;
_journal_coeditor_code DN3147
_journal_issue 8
_journal_name_full 'Acta Crystallographica Section C'
_journal_page_first o410
_journal_page_last o413
_journal_paper_doi 10.1107/S0108270110026314
_journal_volume 66
_journal_year 2010
_chemical_formula_iupac 'C4 H11 N2 O2 + , I -'
_chemical_formula_moiety 'C4 H11 N2 O2 + , I -'
_chemical_formula_sum 'C4 H11 I N2 O2'
_chemical_formula_weight 246.05
_chemical_name_common 'N-(\b-aminoethyl)glycine hydroiodide'
_chemical_name_systematic
;
2-[(2-ammonioethyl)ammonio]acetate iodide
;
_space_group_IT_number 14
_symmetry_cell_setting monoclinic
_symmetry_space_group_name_Hall '-P 2yn'
_symmetry_space_group_name_H-M 'P 1 21/n 1'
_atom_sites_solution_hydrogens geom
_atom_sites_solution_primary direct
_atom_sites_solution_secondary difmap
_audit_creation_method SHELXL97
_cell_angle_alpha 90.00
_cell_angle_beta 98.542(2)
_cell_angle_gamma 90.00
_cell_formula_units_Z 4
_cell_length_a 5.7129(3)
_cell_length_b 12.4269(7)
_cell_length_c 11.6560(7)
_cell_measurement_reflns_used 5038
_cell_measurement_temperature 120(2)
_cell_measurement_theta_max 30.10
_cell_measurement_theta_min 3.61
_cell_volume 818.32(8)
_computing_cell_refinement 'SAINT (Bruker, 2004)'
_computing_data_collection 'APEX2 (Bruker, 2004)'
_computing_data_reduction 'SAINT (Bruker, 2004)'
_computing_molecular_graphics
;
ORTEP-3 (Farrugia, 1997) and PLUTON (Spek, 2009)
;
_computing_publication_material 'SHELXL97 (Sheldrick, 2008)'
_computing_structure_refinement 'SHELXL97 (Sheldrick, 2008)'
_computing_structure_solution 'SIR92 (Altomare <i>et al.</i>,  1993)'
_diffrn_ambient_temperature 120(2)
_diffrn_measured_fraction_theta_full 0.997
_diffrn_measured_fraction_theta_max 0.996
_diffrn_measurement_device_type 'Bruker X8 APEXII CCD area-detector'
_diffrn_measurement_method 'thin-slice \w and \f'
_diffrn_radiation_monochromator graphite
_diffrn_radiation_source 'fine-focus sealed tube'
_diffrn_radiation_type MoK\a
_diffrn_radiation_wavelength 0.71073
_diffrn_reflns_av_R_equivalents 0.0247
_diffrn_reflns_av_sigmaI/netI 0.0138
_diffrn_reflns_limit_h_max 6
_diffrn_reflns_limit_h_min -7
_diffrn_reflns_limit_k_max 15
_diffrn_reflns_limit_k_min -15
_diffrn_reflns_limit_l_max 14
_diffrn_reflns_limit_l_min -14
_diffrn_reflns_number 14193
_diffrn_reflns_theta_full 25.00
_diffrn_reflns_theta_max 25.99
_diffrn_reflns_theta_min 3.54
_diffrn_standards_number 0
_exptl_absorpt_coefficient_mu 3.855
_exptl_absorpt_correction_T_max 0.6548
_exptl_absorpt_correction_T_min 0.3503
_exptl_absorpt_correction_type multi-scan
_exptl_absorpt_process_details '(SADABS; Sheldrick, 2003)'
_exptl_crystal_colour colourless
_exptl_crystal_density_diffrn 1.997
_exptl_crystal_density_method 'not measured'
_exptl_crystal_description block
_exptl_crystal_F_000 472
_exptl_crystal_size_max 0.22
_exptl_crystal_size_mid 0.12
_exptl_crystal_size_min 0.12
_refine_diff_density_max 0.680
_refine_diff_density_min -0.640
_refine_ls_extinction_method none
_refine_ls_goodness_of_fit_ref 0.898
_refine_ls_hydrogen_treatment mixed
_refine_ls_matrix_type full
_refine_ls_number_parameters 102
_refine_ls_number_reflns 1591
_refine_ls_number_restraints 0
_refine_ls_restrained_S_all 0.898
_refine_ls_R_factor_all 0.0156
_refine_ls_R_factor_gt 0.0138
_refine_ls_shift/su_max 0.002
_refine_ls_shift/su_mean 0.000
_refine_ls_structure_factor_coef Fsqd
_refine_ls_weighting_details 'calc w = 1/[\s^2^(Fo^2^)+(0.0128P)^2^+1.5266P] where P=(Fo^2^+2Fc^2^)/3'
_refine_ls_weighting_scheme calc
_refine_ls_wR_factor_gt 0.0313
_refine_ls_wR_factor_ref 0.0318
_reflns_number_gt 1493
_reflns_number_total 1591
_reflns_threshold_expression I>2\s(I)
_cod_data_source_file dn3147.cif
_cod_data_source_block II
_cod_original_sg_symbol_H-M 'P 21/n'
_cod_database_code 2017743
_cod_database_fobs_code 2017743

loop_
_symmetry_equiv_pos_as_xyz
'x, y, z'
'-x+1/2, y+1/2, -z+1/2'
'-x, -y, -z'
'x-1/2, -y-1/2, z-1/2'

loop_
_atom_site_type_symbol
_atom_site_label
_atom_site_fract_x
_atom_site_fract_y
_atom_site_fract_z
_atom_site_U_iso_or_equiv
_atom_site_adp_type
_atom_site_calc_flag
_atom_site_refinement_flags
_atom_site_occupancy
_atom_site_disorder_assembly
_atom_site_disorder_group
C C1 0.3355(3) 0.16147(15) 1.03772(16) 0.0112(4) Uani d . 1 . .
C C2 0.5843(3) 0.20867(15) 1.04726(17) 0.0123(4) Uani d . 1 . .
H H2A 0.5743 0.2831 1.0166 0.015 Uiso calc R 1 . .
H H2B 0.6554 0.2119 1.1300 0.015 Uiso calc R 1 . .
C C3 0.6911(4) 0.15985(17) 0.85388(16) 0.0154(4) Uani d . 1 . .
H H3A 0.7215 0.2358 0.8349 0.018 Uiso calc R 1 . .
H H3B 0.5230 0.1435 0.8251 0.018 Uiso calc R 1 . .
C C4 0.8498(4) 0.08618(17) 0.79562(17) 0.0177(4) Uani d . 1 . .
H H4A 1.0153 0.1121 0.8118 0.021 Uiso calc R 1 . .
H H4B 0.8443 0.0125 0.8274 0.021 Uiso calc R 1 . .
N N1 0.7396(3) 0.14378(14) 0.98227(14) 0.0112(3) Uani d . 1 . .
N N2 0.7709(3) 0.08411(16) 0.66867(15) 0.0149(4) Uani d . 1 . .
O O1 0.1901(2) 0.21319(11) 1.08802(12) 0.0155(3) Uani d . 1 . .
O O2 0.2912(2) 0.07665(11) 0.98216(12) 0.0150(3) Uani d . 1 . .
I I1 0.27331(2) -0.079540(11) 0.649287(11) 0.01745(6) Uani d . 1 . .
H H1N 0.885(4) 0.1609(19) 1.010(2) 0.016(6) Uiso d . 1 . .
H H2N 0.718(4) 0.077(2) 1.002(2) 0.016(6) Uiso d . 1 . .
H H3N 0.634(5) 0.049(2) 0.652(2) 0.023(6) Uiso d . 1 . .
H H4N 0.745(4) 0.149(2) 0.637(2) 0.027(7) Uiso d . 1 . .
H H5N 0.872(5) 0.049(2) 0.633(2) 0.026(7) Uiso d . 1 . .

loop_
_atom_site_aniso_label
_atom_site_aniso_U_11
_atom_site_aniso_U_22
_atom_site_aniso_U_33
_atom_site_aniso_U_12
_atom_site_aniso_U_13
_atom_site_aniso_U_23
C1 0.0116(10) 0.0120(10) 0.0096(9) 0.0007(7) 0.0001(8) 0.0043(7)
C2 0.0116(9) 0.0122(9) 0.0130(10) 0.0006(7) 0.0015(8) -0.0014(7)
C3 0.0169(11) 0.0178(10) 0.0117(10) 0.0034(8) 0.0029(8) 0.0041(8)
C4 0.0176(11) 0.0230(11) 0.0125(10) 0.0053(9) 0.0022(8) 0.0017(8)
N1 0.0091(9) 0.0118(9) 0.0128(8) 0.0003(7) 0.0020(7) 0.0009(7)
N2 0.0151(9) 0.0170(10) 0.0130(9) -0.0007(8) 0.0037(7) 0.0019(7)
O1 0.0123(7) 0.0173(7) 0.0179(7) -0.0002(6) 0.0052(6) -0.0027(6)
O2 0.0133(7) 0.0129(7) 0.0183(7) 0.0008(5) 0.0006(6) -0.0008(6)
I1 0.01626(8) 0.02046(8) 0.01548(8) -0.00298(5) 0.00184(5) -0.00184(5)

loop_
_atom_type_symbol
_atom_type_description
_atom_type_scat_dispersion_real
_atom_type_scat_dispersion_imag
_atom_type_scat_source
C C 0.0033 0.0016 'International Tables Vol C Tables 4.2.6.8 and 6.1.1.4'
H H 0.0000 0.0000 'International Tables Vol C Tables 4.2.6.8 and 6.1.1.4'
N N 0.0061 0.0033 'International Tables Vol C Tables 4.2.6.8 and 6.1.1.4'
O O 0.0106 0.0060 'International Tables Vol C Tables 4.2.6.8 and 6.1.1.4'
I I -0.4742 1.8119 'International Tables Vol C Tables 4.2.6.8 and 6.1.1.4'

loop_
_geom_angle_atom_site_label_1
_geom_angle_atom_site_label_2
_geom_angle_atom_site_label_3
_geom_angle_site_symmetry_1
_geom_angle_site_symmetry_3
_geom_angle
_geom_angle_publ_flag
O2 C1 O1 . . 125.25(18) ?
O2 C1 C2 . . 118.60(17) ?
O1 C1 C2 . . 116.15(17) ?
N1 C2 C1 . . 111.97(16) ?
N1 C2 H2A . . 109.2 ?
C1 C2 H2A . . 109.2 ?
N1 C2 H2B . . 109.2 ?
C1 C2 H2B . . 109.2 ?
H2A C2 H2B . . 107.9 ?
N1 C3 C4 . . 109.46(16) ?
N1 C3 H3A . . 109.8 ?
C4 C3 H3A . . 109.8 ?
N1 C3 H3B . . 109.8 ?
C4 C3 H3B . . 109.8 ?
H3A C3 H3B . . 108.2 ?
N2 C4 C3 . . 110.12(17) ?
N2 C4 H4A . . 109.6 ?
C3 C4 H4A . . 109.6 ?
N2 C4 H4B . . 109.6 ?
C3 C4 H4B . . 109.6 ?
H4A C4 H4B . . 108.2 ?
C2 N1 C3 . . 113.69(15) ?
C2 N1 H1N . . 106.7(15) ?
C3 N1 H1N . . 111.2(15) ?
C2 N1 H2N . . 105.5(16) ?
C3 N1 H2N . . 111.9(16) ?
H1N N1 H2N . . 107(2) ?
C4 N2 H3N . . 110.4(16) ?
C4 N2 H4N . . 113.9(17) ?
H3N N2 H4N . . 105(2) ?
C4 N2 H5N . . 110.9(17) ?
H3N N2 H5N . . 106(2) ?
H4N N2 H5N . . 110(2) ?

loop_
_geom_bond_atom_site_label_1
_geom_bond_atom_site_label_2
_geom_bond_site_symmetry_2
_geom_bond_distance
_geom_bond_publ_flag
C1 O2 . 1.243(2) ?
C1 O1 . 1.261(2) ?
C1 C2 . 1.527(3) ?
C2 N1 . 1.487(3) ?
C2 H2A . 0.9900 ?
C2 H2B . 0.9900 ?
C3 N1 . 1.494(2) ?
C3 C4 . 1.518(3) ?
C3 H3A . 0.9900 ?
C3 H3B . 0.9900 ?
C4 N2 . 1.482(3) ?
C4 H4A . 0.9900 ?
C4 H4B . 0.9900 ?
N1 H1N . 0.87(3) ?
N1 H2N . 0.87(3) ?
N2 H3N . 0.89(3) ?
N2 H4N . 0.89(3) ?
N2 H5N . 0.87(3) ?

loop_
_geom_hbond_atom_site_label_D
_geom_hbond_atom_site_label_H
_geom_hbond_atom_site_label_A
_geom_hbond_site_symmetry_A
_geom_hbond_distance_DH
_geom_hbond_distance_HA
_geom_hbond_distance_DA
_geom_hbond_angle_DHA
N1 H1N O1 1_655 0.87(3) 1.95(3) 2.819(2) 171(2)
N1 H1N O2 1_655 0.87(3) 2.61(2) 3.260(2) 132.3(19)
N1 H2N O2 3_657 0.87(3) 1.93(3) 2.780(2) 168(2)
N2 H3N I1 1_555 0.89(3) 2.60(3) 3.4753(19) 166(2)
N2 H4N O1 4_665 0.89(3) 1.82(3) 2.704(2) 174(2)
N2 H5N I1 1_655 0.87(3) 2.78(3) 3.552(2) 148(2)

loop_
_cod_related_entry_id
_cod_related_entry_database
_cod_related_entry_code
1 ChemSpider 30654252
